data_7720507
loop_
_publ_author_name
'Zeng, Shenghong'
'Maimaiti, Mayinuer'
'Wu, Jinche'
'Han, Tingwen'
'Chai, Hui'
'Zhang, Fangfang'
'Zhang, Min'

_publ_section_title
;
 Tuning birefringence in alkaline-earth metal oxyhalides through diverse
 mixed-cation coordination architectures.
;
_journal_issue 2
_journal_name_full 'Dalton transactions (Cambridge, England : 2003)'
_journal_page_first 611
_journal_page_last 619
_journal_paper_doi 10.1039/d5dt02624e
_journal_volume 55
_journal_year 2026
_chemical_formula_moiety 'Ba5 Br10 O4 Pb4'
_chemical_formula_sum 'Ba5 Br10 O4 Pb4'
_chemical_formula_weight 2378.56
_space_group_crystal_system tetragonal
_space_group_IT_number 85
_space_group_name_Hall '-P 4a'
_space_group_name_H-M_alt 'P 4/n :2'
_atom_sites_solution_primary direct
_audit_creation_date 2025-02-17
_audit_creation_method
;
Olex2 1.5-alpha
(compiled 2025.02.13 svn.rdd3e1f77 for OlexSys, GUI svn.r7147)
;
_audit_update_record
;
2025-10-19 deposited with the CCDC.	2025-12-02 downloaded from the CCDC.
;
_cell_angle_alpha 90
_cell_angle_beta 90
_cell_angle_gamma 90
_cell_formula_units_Z 2
_cell_length_a 12.8099(16)
_cell_length_b 12.8099(16)
_cell_length_c 8.3153(15)
_cell_measurement_reflns_used 7777
_cell_measurement_temperature 293.00
_cell_measurement_theta_max 27.52
_cell_measurement_theta_min 2.25
_cell_volume 1364.5(3)
_computing_cell_refinement 'SAINT V8.40B (?, 2016)'
_computing_data_reduction 'SAINT V8.40B (?, 2016)'
_computing_molecular_graphics 'Olex2 1.5-alpha (Dolomanov et al., 2009)'
_computing_publication_material 'Olex2 1.5-alpha (Dolomanov et al., 2009)'
_computing_structure_refinement 'XL  (Sheldrick, 2008)'
_computing_structure_solution 'XS  (Sheldrick, 2008)'
_diffrn_ambient_temperature 298
_diffrn_measured_fraction_theta_full 0.999
_diffrn_measured_fraction_theta_max 0.996
_diffrn_measurement_device_type 'Bruker APEX-II CCD'
_diffrn_measurement_method '\f and \w scans'
_diffrn_radiation_type MoK\a
_diffrn_radiation_wavelength 0.71073
_diffrn_reflns_av_R_equivalents 0.0535
_diffrn_reflns_av_unetI/netI 0.0346
_diffrn_reflns_Laue_measured_fraction_full 0.999
_diffrn_reflns_Laue_measured_fraction_max 0.996
_diffrn_reflns_limit_h_max 13
_diffrn_reflns_limit_h_min -16
_diffrn_reflns_limit_k_max 16
_diffrn_reflns_limit_k_min -16
_diffrn_reflns_limit_l_max 10
_diffrn_reflns_limit_l_min -10
_diffrn_reflns_number 9629
_diffrn_reflns_point_group_measured_fraction_full 0.999
_diffrn_reflns_point_group_measured_fraction_max 0.996
_diffrn_reflns_theta_full 25.242
_diffrn_reflns_theta_max 27.517
_diffrn_reflns_theta_min 2.248
_diffrn_source_current 1.4
_diffrn_source_power 0.07
_diffrn_source_voltage 50.0
_diffrn_standards_number 0
_exptl_absorpt_coefficient_mu 46.315
_exptl_absorpt_correction_T_max 1
_exptl_absorpt_correction_T_min 0.3287
_exptl_absorpt_correction_type multi-scan
_exptl_absorpt_process_details
;
SADABS-2016/2 (Bruker,2016/2) was used for absorption correction.
wR2(int) was 0.1646 before and 0.0921 after correction.
The Ratio of minimum to maximum transmission is 0.4409.
The \l/2 correction factor is Not present.
;
_exptl_crystal_colour colourless
_exptl_crystal_colour_primary colourless
_exptl_crystal_density_diffrn 5.789
_exptl_crystal_description plate
_exptl_crystal_F_000 1980
_refine_diff_density_max 1.356
_refine_diff_density_min -1.421
_refine_diff_density_rms 0.338
_refine_ls_extinction_coef 0.00099(8)
_refine_ls_extinction_expression Fc^*^=kFc[1+0.001xFc^2^\l^3^/sin(2\q)]^-1/4^
_refine_ls_extinction_method 'SHELXL-2018/3 (Sheldrick 2018)'
_refine_ls_goodness_of_fit_ref 1.258
_refine_ls_hydrogen_treatment undef
_refine_ls_matrix_type full
_refine_ls_number_parameters 55
_refine_ls_number_reflns 1571
_refine_ls_number_restraints 0
_refine_ls_restrained_S_all 1.258
_refine_ls_R_factor_all 0.0250
_refine_ls_R_factor_gt 0.0235
_refine_ls_shift/su_max 0.001
_refine_ls_shift/su_mean 0.000
_refine_ls_structure_factor_coef Fsqd
_refine_ls_weighting_details 'w=1/[\s^2^(Fo^2^)+7.7143P] where P=(Fo^2^+2Fc^2^)/3'
_refine_ls_weighting_scheme calc
_refine_ls_wR_factor_gt 0.0513
_refine_ls_wR_factor_ref 0.0527
_reflns_Friedel_coverage 0.000
_reflns_number_gt 1506
_reflns_number_total 1571
_reflns_threshold_expression 'I > 2\s(I)'
_cod_data_source_file d5dt02624e2.cif
_cod_data_source_block p86-3-long
_cod_original_cell_volume 1364.5(4)
_cod_original_sg_symbol_H-M 'P 4/n'
_cod_database_code 7720507
_shelx_shelxl_version_number 2018/3
_shelx_space_group_comment
;
The symmetry employed for this shelxl refinement is uniquely defined
by the following loop, which should always be used as a source of
symmetry information in preference to the above space-group names.
They are only intended as comments.
;
_olex2_refinement_description
;
;
_olex2_submission_special_instructions 'No special instructions were received'

loop_
_space_group_symop_operation_xyz
'x, y, z'
'-y+1/2, x, z'
'-x+1/2, -y+1/2, z'
'y, -x+1/2, z'
'-x, -y, -z'
'y-1/2, -x, -z'
'x-1/2, y-1/2, -z'
'-y, x-1/2, -z'

loop_
_atom_site_label
_atom_site_type_symbol
_atom_site_fract_x
_atom_site_fract_y
_atom_site_fract_z
_atom_site_U_iso_or_equiv
_atom_site_adp_type
_atom_site_occupancy
_atom_site_site_symmetry_order
_atom_site_calc_flag
_atom_site_refinement_flags_posn
_atom_site_refinement_flags_adp
_atom_site_refinement_flags_occupancy
_atom_site_disorder_assembly
_atom_site_disorder_group
Pb1 Pb 0.79922(2) 0.12042(2) 0.85771(3) 0.01372(9) Uani 1 1 d . . . . .
Ba2 Ba 0.82312(3) -0.00088(3) 1.32606(5) 0.01512(11) Uani 1 1 d . . . . .
Ba3 Ba 1.250000 0.250000 1.19049(11) 0.02208(19) Uani 1 4 d S T P . .
Br4 Br 0.750000 -0.250000 1.37520(17) 0.0181(3) Uani 1 4 d S T P . .
Br5 Br 1.03747(5) 0.13362(5) 1.40197(9) 0.02256(16) Uani 1 1 d . . . . .
Br6 Br 0.750000 0.250000 1.500000 0.0259(3) Uani 1 4 d S T P . .
Br7 Br 0.63933(5) -0.06386(5) 1.04887(9) 0.02084(16) Uani 1 1 d . . . . .
O1 O 0.6454(3) 0.2068(3) 0.8742(5) 0.0118(8) Uani 1 1 d . . . . .

loop_
_atom_site_aniso_label
_atom_site_aniso_U_11
_atom_site_aniso_U_22
_atom_site_aniso_U_33
_atom_site_aniso_U_23
_atom_site_aniso_U_13
_atom_site_aniso_U_12
Pb1 0.01452(13) 0.01415(13) 0.01250(14) -0.00349(8) 0.00090(8) 0.00104(8)
Ba2 0.01666(19) 0.01285(18) 0.01585(19) 0.00326(14) -0.00390(14) -0.00031(13)
Ba3 0.0211(2) 0.0211(2) 0.0240(4) 0.000 0.000 0.000
Br4 0.0128(3) 0.0128(3) 0.0287(7) 0.000 0.000 0.000
Br5 0.0223(3) 0.0220(3) 0.0234(4) 0.0031(3) -0.0091(3) -0.0032(3)
Br6 0.0329(5) 0.0329(5) 0.0118(6) 0.000 0.000 0.000
Br7 0.0219(3) 0.0188(3) 0.0218(3) 0.0018(3) -0.0017(3) -0.0023(2)
O1 0.013(2) 0.013(2) 0.009(2) 0.0021(16) -0.0003(17) -0.0006(16)

loop_
_atom_type_symbol
_atom_type_description
_atom_type_scat_dispersion_real
_atom_type_scat_dispersion_imag
_atom_type_scat_source
Ba Ba -0.3244 2.2819 'International Tables Vol C Tables 4.2.6.8 and 6.1.1.4'
Br Br -0.2901 2.4595 'International Tables Vol C Tables 4.2.6.8 and 6.1.1.4'
O O 0.0106 0.0060 'International Tables Vol C Tables 4.2.6.8 and 6.1.1.4'
Pb Pb -3.3944 10.1111 'International Tables Vol C Tables 4.2.6.8 and 6.1.1.4'

loop_
_geom_angle_atom_site_label_1
_geom_angle_atom_site_label_2
_geom_angle_atom_site_label_3
_geom_angle
_geom_angle_site_symmetry_1
_geom_angle_site_symmetry_3
_geom_angle_publ_flag
Pb1 Pb1 Pb1 61.943(11) 8_657 6_667 ?
Pb1 Pb1 Pb1 59.028(5) 8_657 3_655 ?
Pb1 Pb1 Pb1 59.027(5) 6_667 3_655 ?
Pb1 Pb1 Ba2 60.919(8) 3_655 6_667 ?
Pb1 Pb1 Ba2 114.098(8) 8_657 6_667 ?
Pb1 Pb1 Ba2 61.531(13) 6_667 . ?
Pb1 Pb1 Ba2 120.062(9) 6_667 8_657 ?
Pb1 Pb1 Ba2 65.826(13) 6_667 6_667 ?
Pb1 Pb1 Ba2 67.636(8) 3_655 8_657 ?
Pb1 Pb1 Ba2 111.800(8) 3_655 . ?
Pb1 Pb1 Ba2 65.691(13) 8_657 . ?
Pb1 Pb1 Ba2 68.627(14) 8_657 8_657 ?
Ba2 Pb1 Ba2 117.863(9) 6_667 . ?
Ba2 Pb1 Ba2 110.064(12) 8_657 6_667 ?
Ba2 Pb1 Ba2 123.442(9) 8_657 . ?
O1 Pb1 Pb1 40.01(11) . 3_655 ?
O1 Pb1 Pb1 83.01(11) 3_655 6_667 ?
O1 Pb1 Pb1 40.32(11) 8_657 8_657 ?
O1 Pb1 Pb1 40.32(11) 3_655 8_657 ?
O1 Pb1 Pb1 41.96(11) 8_657 6_667 ?
O1 Pb1 Pb1 81.67(11) 8_657 3_655 ?
O1 Pb1 Pb1 38.70(11) 3_655 3_655 ?
O1 Pb1 Pb1 40.08(11) . 6_667 ?
O1 Pb1 Pb1 83.89(11) . 8_657 ?
O1 Pb1 Ba2 107.70(11) 8_657 6_667 ?
O1 Pb1 Ba2 108.08(11) 8_657 8_657 ?
O1 Pb1 Ba2 37.09(11) 3_655 8_657 ?
O1 Pb1 Ba2 97.86(11) 3_655 6_667 ?
O1 Pb1 Ba2 100.83(11) . . ?
O1 Pb1 Ba2 105.67(11) . 8_657 ?
O1 Pb1 Ba2 30.82(11) . 6_667 ?
O1 Pb1 Ba2 30.52(11) 8_657 . ?
O1 Pb1 Ba2 105.93(11) 3_655 . ?
O1 Pb1 O1 78.29(17) . 3_655 ?
O1 Pb1 O1 79.47(17) 8_657 3_655 ?
O1 Pb1 O1 80.84(18) 8_657 . ?
Pb1 Ba2 Pb1 51.445(8) 6_667 8_657 ?
Pb1 Ba2 Pb1 48.482(7) 8_657 . ?
Pb1 Ba2 Pb1 49.842(7) 6_667 . ?
Pb1 Ba2 Ba2 126.151(12) 8_657 2_545 ?
Pb1 Ba2 Ba2 96.503(8) . 2_545 ?
Pb1 Ba2 Ba2 74.799(11) 6_667 2_545 ?
Br4 Ba2 Pb1 164.64(3) . 8_657 ?
Br4 Ba2 Pb1 116.40(3) . . ?
Br4 Ba2 Pb1 118.944(14) . 6_667 ?
Br4 Ba2 Ba2 45.426(3) . 2_545 ?
Br4 Ba2 Br6 135.98(2) . . ?
Br4 Ba2 Br7 70.27(2) . . ?
Br5 Ba2 Pb1 128.259(16) 5_758 8_657 ?
Br5 Ba2 Pb1 92.566(16) . . ?
Br5 Ba2 Pb1 128.620(18) 6_668 . ?
Br5 Ba2 Pb1 82.929(17) 6_668 6_667 ?
Br5 Ba2 Pb1 56.550(14) . 8_657 ?
Br5 Ba2 Pb1 160.093(18) 5_758 6_667 ?
Br5 Ba2 Pb1 119.893(16) 6_668 8_657 ?
Br5 Ba2 Pb1 106.140(16) . 6_667 ?
Br5 Ba2 Pb1 148.520(18) 5_758 . ?
Br5 Ba2 Ba2 102.994(13) 5_758 2_545 ?
Br5 Ba2 Ba2 168.455(16) . 2_545 ?
Br5 Ba2 Ba2 45.342(15) 6_668 2_545 ?
Br5 Ba2 Br4 134.91(2) . . ?
Br5 Ba2 Br4 65.29(2) 6_668 . ?
Br5 Ba2 Br4 65.34(2) 5_758 . ?
Br5 Ba2 Br5 123.12(2) . 6_668 ?
Br5 Ba2 Br5 81.92(3) 5_758 6_668 ?
Br5 Ba2 Br5 72.07(2) . 5_758 ?
Br5 Ba2 Br6 108.474(19) 5_758 . ?
Br5 Ba2 Br6 70.699(15) 6_668 . ?
Br5 Ba2 Br6 71.214(15) . . ?
Br5 Ba2 Br7 85.56(2) 6_668 . ?
Br5 Ba2 Br7 135.14(2) 5_758 . ?
Br5 Ba2 Br7 146.20(2) . . ?
Br6 Ba2 Pb1 51.816(10) . 8_657 ?
Br6 Ba2 Pb1 53.915(10) . 6_667 ?
Br6 Ba2 Pb1 91.316(12) . . ?
Br6 Ba2 Ba2 101.362(12) . 2_545 ?
Br7 Ba2 Pb1 55.878(13) . 6_667 ?
Br7 Ba2 Pb1 99.486(17) 4_655 8_657 ?
Br7 Ba2 Pb1 53.694(15) . . ?
Br7 Ba2 Pb1 111.946(19) 4_655 6_667 ?
Br7 Ba2 Pb1 95.161(16) . 8_657 ?
Br7 Ba2 Pb1 64.976(17) 4_655 . ?
Br7 Ba2 Ba2 97.438(13) 4_655 2_545 ?
Br7 Ba2 Ba2 43.687(15) . 2_545 ?
Br7 Ba2 Br4 72.01(2) 4_655 . ?
Br7 Ba2 Br5 136.50(2) 4_655 6_668 ?
Br7 Ba2 Br5 92.86(2) 4_655 . ?
Br7 Ba2 Br5 87.95(2) 4_655 5_758 ?
Br7 Ba2 Br6 151.281(17) 4_655 . ?
Br7 Ba2 Br6 107.506(16) . . ?
Br7 Ba2 Br7 72.39(3) 4_655 . ?
O1 Ba2 Pb1 33.62(10) 8_657 6_667 ?
O1 Ba2 Pb1 27.22(10) 8_657 8_657 ?
O1 Ba2 Pb1 26.82(10) 8_657 . ?
O1 Ba2 Ba2 102.79(10) 8_657 2_545 ?
O1 Ba2 Br4 137.85(10) 8_657 . ?
O1 Ba2 Br5 82.29(10) 8_657 . ?
O1 Ba2 Br5 115.91(10) 8_657 6_668 ?
O1 Ba2 Br5 154.17(10) 8_657 5_758 ?
O1 Ba2 Br6 64.57(10) 8_657 . ?
O1 Ba2 Br7 67.94(10) 8_657 . ?
O1 Ba2 Br7 90.27(10) 8_657 4_655 ?
Br5 Ba3 Br4 60.467(18) 2_645 5_758 ?
Br5 Ba3 Br4 60.467(18) . 5_758 ?
Br5 Ba3 Br4 60.467(18) 3_755 5_758 ?
Br5 Ba3 Br4 60.467(18) 4_665 5_758 ?
Br5 Ba3 Br5 120.93(4) . 3_755 ?
Br5 Ba3 Br5 75.938(16) 3_755 4_665 ?
Br5 Ba3 Br5 75.938(16) . 2_645 ?
Br5 Ba3 Br5 75.938(16) 3_755 2_645 ?
Br5 Ba3 Br5 75.938(16) . 4_665 ?
Br5 Ba3 Br5 120.93(4) 4_665 2_645 ?
Br7 Ba3 Br4 125.659(18) 7_667 5_758 ?
Br7 Ba3 Br4 125.659(18) 5_757 5_758 ?
Br7 Ba3 Br4 125.659(18) 6_767 5_758 ?
Br7 Ba3 Br4 125.659(18) 8_657 5_758 ?
Br7 Ba3 Br5 65.22(2) 7_667 4_665 ?
Br7 Ba3 Br5 108.202(17) 5_757 . ?
Br7 Ba3 Br5 105.209(17) 6_767 4_665 ?
Br7 Ba3 Br5 108.202(17) 8_657 4_665 ?
Br7 Ba3 Br5 173.64(3) 7_667 2_645 ?
Br7 Ba3 Br5 105.210(17) 7_667 . ?
Br7 Ba3 Br5 105.209(17) 8_657 2_645 ?
Br7 Ba3 Br5 65.22(2) 6_767 3_755 ?
Br7 Ba3 Br5 65.22(2) 5_757 2_645 ?
Br7 Ba3 Br5 173.64(3) 5_757 4_665 ?
Br7 Ba3 Br5 105.209(17) 5_757 3_755 ?
Br7 Ba3 Br5 65.22(2) 8_657 . ?
Br7 Ba3 Br5 173.64(3) 8_657 3_755 ?
Br7 Ba3 Br5 108.202(17) 7_667 3_755 ?
Br7 Ba3 Br5 173.64(3) 6_767 . ?
Br7 Ba3 Br5 108.202(17) 6_767 2_645 ?
Br7 Ba3 Br7 70.132(18) 6_767 7_667 ?
Br7 Ba3 Br7 108.68(4) 8_657 6_767 ?
Br7 Ba3 Br7 70.132(18) 8_657 5_757 ?
Br7 Ba3 Br7 108.68(4) 5_757 7_667 ?
Br7 Ba3 Br7 70.132(18) 5_757 6_767 ?
Br7 Ba3 Br7 70.133(18) 8_657 7_667 ?
Ba2 Br4 Ba2 89.148(6) 3_645 4_655 ?
Ba2 Br4 Ba2 165.99(5) 3_645 . ?
Ba2 Br4 Ba2 89.148(6) 3_645 2_545 ?
Ba2 Br4 Ba2 89.148(6) 2_545 . ?
Ba2 Br4 Ba2 165.99(5) 2_545 4_655 ?
Ba2 Br4 Ba2 89.148(6) 4_655 . ?
Ba2 Br4 Ba3 97.01(3) 2_545 5_758 ?
Ba2 Br4 Ba3 97.00(3) . 5_758 ?
Ba2 Br4 Ba3 97.01(3) 3_645 5_758 ?
Ba2 Br4 Ba3 97.01(3) 4_655 5_758 ?
Ba2 Br5 Ba2 113.00(2) . 8_658 ?
Ba2 Br5 Ba2 107.93(2) . 5_758 ?
Ba2 Br5 Ba2 89.23(2) 5_758 8_658 ?
Ba2 Br5 Ba3 139.32(3) . . ?
Ba2 Br5 Ba3 97.95(2) 5_758 . ?
Ba2 Br5 Ba3 97.85(2) 8_658 . ?
Ba2 Br6 Ba2 99.051(6) 8_658 3_655 ?
Ba2 Br6 Ba2 99.051(5) . 6_668 ?
Ba2 Br6 Ba2 133.265(15) 8_658 6_668 ?
Ba2 Br6 Ba2 99.051(5) . 8_658 ?
Ba2 Br6 Ba2 133.265(15) . 3_655 ?
Ba2 Br6 Ba2 99.051(6) 6_668 3_655 ?
Ba2 Br7 Ba2 90.16(2) 2_545 . ?
Ba2 Br7 Ba3 109.21(2) 2_545 5_757 ?
Ba2 Br7 Ba3 105.90(2) . 5_757 ?
Pb1 O1 Pb1 99.60(17) 6_667 . ?
Pb1 O1 Pb1 97.71(17) 6_667 3_655 ?
Pb1 O1 Pb1 101.29(17) . 3_655 ?
Pb1 O1 Ba2 122.66(19) 6_667 6_667 ?
Pb1 O1 Ba2 121.96(18) . 6_667 ?
Pb1 O1 Ba2 109.28(17) 3_655 6_667 ?

loop_
_geom_bond_atom_site_label_1
_geom_bond_atom_site_label_2
_geom_bond_distance
_geom_bond_site_symmetry_2
_geom_bond_publ_flag
Pb1 Pb1 3.4504(5) 8_657 ?
Pb1 Pb1 3.4504(5) 6_667 ?
Pb1 Pb1 3.5513(6) 3_655 ?
Pb1 Ba2 4.2042(8) . ?
Pb1 Ba2 3.9687(6) 8_657 ?
Pb1 Ba2 4.1997(6) 6_667 ?
Pb1 O1 2.328(4) 3_655 ?
Pb1 O1 2.264(4) . ?
Pb1 O1 2.253(4) 8_657 ?
Ba2 Ba2 4.7033(8) 2_545 ?
Ba2 Br4 3.3508(6) . ?
Ba2 Br5 3.3458(8) 5_758 ?
Ba2 Br5 3.3025(9) . ?
Ba2 Br5 3.3507(9) 6_668 ?
Ba2 Br6 3.6466(5) . ?
Ba2 Br7 3.2487(9) 4_655 ?
Ba2 Br7 3.3921(9) . ?
Ba2 O1 2.536(4) 8_657 ?
Ba3 Br4 3.6114(18) 5_758 ?
Ba3 Br5 3.5675(9) . ?
Ba3 Br5 3.5675(9) 2_645 ?
Ba3 Br5 3.5675(9) 3_755 ?
Ba3 Br5 3.5675(9) 4_665 ?
Ba3 Br7 3.4143(9) 7_667 ?
Ba3 Br7 3.4143(9) 5_757 ?
Ba3 Br7 3.4143(9) 6_767 ?
Ba3 Br7 3.4143(10) 8_657 ?
